data_7717581
loop_
_publ_author_name
'Hollow, Sophia E.'
'Johnstone, Timothy C.'

_publ_section_title
;
 Synthesis and structural characterization of the heavy
 tricysteinylpnictines, models of protein-bound As(III), Sb(III), and
 Bi(III).
;
_journal_issue 47
_journal_name_full 'Dalton transactions (Cambridge, England : 2003)'
_journal_page_first 18890
_journal_page_last 18901
_journal_paper_doi 10.1039/d4dt02476a
_journal_volume 53
_journal_year 2024
_chemical_absolute_configuration ad
_chemical_formula_moiety 'C9 H18 Bi N3 O6 S3, H2 O'
_chemical_formula_sum 'C9 H20 Bi N3 O7 S3'
_chemical_formula_weight 587.44
_space_group_crystal_system orthorhombic
_space_group_IT_number 19
_space_group_name_Hall 'P 2ac 2ab'
_space_group_name_H-M_alt 'P 21 21 21'
_atom_sites_solution_hydrogens mixed
_atom_sites_solution_primary dual
_audit_creation_date 2024-08-28
_audit_creation_method
;
Olex2 1.5
(compiled 2024.02.16 svn.r378c4104 for OlexSys, GUI svn.r6928)
;
_audit_update_record
;
2024-08-29 deposited with the CCDC.	2024-11-01 downloaded from the CCDC.
;
_cell_angle_alpha 90
_cell_angle_beta 90
_cell_angle_gamma 90
_cell_formula_units_Z 4
_cell_length_a 5.10700(10)
_cell_length_b 11.7830(3)
_cell_length_c 28.0118(7)
_cell_measurement_reflns_used 4497
_cell_measurement_temperature 99.99(10)
_cell_measurement_theta_max 75.9260
_cell_measurement_theta_min 3.1270
_cell_volume 1685.63(7)
_computing_cell_refinement 'CrysAlisPro 1.171.42.102a (Rigaku OD, 2023)'
_computing_data_collection 'CrysAlisPro 1.171.42.102a (Rigaku OD, 2023)'
_computing_data_reduction 'CrysAlisPro 1.171.42.102a (Rigaku OD, 2023)'
_computing_molecular_graphics 'Olex2 1.5 (Dolomanov et al., 2009)'
_computing_publication_material 'Olex2 1.5 (Dolomanov et al., 2009)'
_computing_structure_refinement 'SHELXL 2018/3 (Sheldrick, 2015)'
_computing_structure_solution 'SHELXT 2018/2 (Sheldrick, 2018)'
_diffrn_ambient_environment N~2~
_diffrn_ambient_temperature 99.99(10)
_diffrn_detector 'Hybrid Pixel Array Detector'
_diffrn_detector_area_resol_mean 10.0000
_diffrn_detector_type HyPix
_diffrn_measured_fraction_theta_full 0.998
_diffrn_measured_fraction_theta_max 0.993
_diffrn_measurement_details
;
List of Runs (angles in degrees, time in seconds):

  # Type    Start    End  Width  t~exp~   \w     \q     \k     \f   Frames
#--------------------------------------------------------------------------
  1  \w    -40.00 -14.00   0.50    0.76    --  -84.25  38.00  38.00   52
  2  \w    -80.00 -54.00   0.50    0.19    --  -49.41 117.00-100.00   52
  3  \w    -22.00  10.00   0.50    0.19    --  -49.41  19.00 -60.00   64
  4  \w    -24.00  17.00   0.50    0.19    --  -49.41  19.00-180.00   82
  5  \w   -118.00 -92.00   0.50    0.19    --  -49.41-125.00 -30.00   52
  6  \w   -156.00-110.00   0.50    0.76    --  -84.25 -85.00  62.00   92
  7  \w   -140.00-115.00   0.50    0.76    --  -84.25 -38.00-115.00   50
  8  \w   -115.00 -87.00   0.50    0.19    --  -49.41-125.00 -90.00   56
  9  \w     35.00  72.00   0.50    0.76    --  105.75 -61.00  60.00   74
 10  \w     59.00 104.00   0.50    0.76    --  105.75 -95.00  60.00   90
 11  \w     34.00  59.00   0.50    0.76    --  105.75 -61.00 -90.00   50
 12  \w     34.00  66.00   0.50    0.76    --  105.75 -61.00-120.00   64
 13  \w    105.00 161.00   0.50    0.76    --  105.75  30.00-120.00  112
 14  \w    147.00 174.00   0.50    0.76    --  105.75 125.00-120.00   54
 15  \w    125.00 151.00   0.50    0.76    --  105.75 117.00-100.00   52
 16  \w     95.00 135.00   0.50    0.76    --  105.75 125.00-120.00   80
;
_diffrn_measurement_device 'four-circle diffractometer'
_diffrn_measurement_device_type 'XtaLAB Synergy, Dualflex, HyPix'
_diffrn_measurement_method '\w scans'
_diffrn_orient_matrix_type 'CrysAlisPro convention (1999,Acta A55,543-557)'
_diffrn_orient_matrix_UB_11 0.1395962000
_diffrn_orient_matrix_UB_12 0.0500541000
_diffrn_orient_matrix_UB_13 0.0439402000
_diffrn_orient_matrix_UB_21 -0.2283822000
_diffrn_orient_matrix_UB_22 -0.0390652000
_diffrn_orient_matrix_UB_23 0.0320105000
_diffrn_orient_matrix_UB_31 0.1390889000
_diffrn_orient_matrix_UB_32 -0.1143099000
_diffrn_orient_matrix_UB_33 0.0082906000
_diffrn_radiation_monochromator mirror
_diffrn_radiation_probe x-ray
_diffrn_radiation_type 'Cu K\a'
_diffrn_radiation_wavelength 1.54184
_diffrn_reflns_av_R_equivalents 0.0422
_diffrn_reflns_av_unetI/netI 0.0506
_diffrn_reflns_Laue_measured_fraction_full 0.998
_diffrn_reflns_Laue_measured_fraction_max 0.993
_diffrn_reflns_limit_h_max 6
_diffrn_reflns_limit_h_min -6
_diffrn_reflns_limit_k_max 8
_diffrn_reflns_limit_k_min -14
_diffrn_reflns_limit_l_max 33
_diffrn_reflns_limit_l_min -33
_diffrn_reflns_number 6486
_diffrn_reflns_point_group_measured_fraction_full 0.922
_diffrn_reflns_point_group_measured_fraction_max 0.909
_diffrn_reflns_theta_full 67.684
_diffrn_reflns_theta_max 70.075
_diffrn_reflns_theta_min 3.155
_diffrn_source 'micro-focus sealed X-ray tube'
_diffrn_source_type 'PhotonJet (Cu) X-ray Source'
_exptl_absorpt_coefficient_mu 24.366
_exptl_absorpt_correction_T_max 0.26930
_exptl_absorpt_correction_T_min 0.18267
_exptl_absorpt_correction_type sphere
_exptl_absorpt_process_details
;
CrysAlisPro 1.171.42.102a (Rigaku Oxford Diffraction, 2023)
Spherical absorption correction
using equivalent radius and absorption coefficient.
Empirical absorption correction using spherical harmonics,
implemented in SCALE3 ABSPACK scaling algorithm.
;
_exptl_crystal_density_diffrn 2.315
_exptl_crystal_description lath
_exptl_crystal_F_000 1128
_exptl_crystal_size_max 0.1
_exptl_crystal_size_mid 0.05
_exptl_crystal_size_min 0.01
_exptl_crystal_size_rad 0.030
_refine_diff_density_max 1.887
_refine_diff_density_min -1.612
_refine_diff_density_rms 0.184
_refine_ls_abs_structure_details
;
 Refined as an inversion twin.
;
_refine_ls_abs_structure_Flack -0.043(18)
_refine_ls_extinction_method none
_refine_ls_goodness_of_fit_ref 1.029
_refine_ls_hydrogen_treatment mixed
_refine_ls_matrix_type full
_refine_ls_number_parameters 298
_refine_ls_number_reflns 2915
_refine_ls_number_restraints 528
_refine_ls_restrained_S_all 0.962
_refine_ls_R_factor_all 0.0345
_refine_ls_R_factor_gt 0.0312
_refine_ls_shift/su_max 0.001
_refine_ls_shift/su_mean 0.000
_refine_ls_structure_factor_coef Fsqd
_refine_ls_weighting_details 'w=1/[\s^2^(Fo^2^)+(0.0448P)^2^] where P=(Fo^2^+2Fc^2^)/3'
_refine_ls_weighting_scheme calc
_refine_ls_wR_factor_gt 0.0765
_refine_ls_wR_factor_ref 0.0786
_reflns_Friedel_coverage 0.543
_reflns_Friedel_fraction_full 0.810
_reflns_Friedel_fraction_max 0.787
_reflns_number_gt 2679
_reflns_number_total 2915
_reflns_threshold_expression 'I > 2\s(I)'
_cod_data_source_file d4dt02476a2.cif
_cod_data_source_block Bi(Cys)3
_cod_depositor_comments 'Adding full bibliography for 7717579--7717581.cif.'
_cod_database_code 7717581
_shelx_shelxl_version_number 2018/3
_chemical_oxdiff_formula 'BiC9H25N3O8S3 '
_chemical_oxdiff_usercomment 'Bismuth tricysteine'
_shelx_space_group_comment
;
The symmetry employed for this shelxl refinement is uniquely defined
by the following loop, which should always be used as a source of
symmetry information in preference to the above space-group names.
They are only intended as comments.
;
_olex2_refinement_description
;
1. Twinned data refinement
 Scales: 1.0429
 -0.0429
2. Restrained distances
 O1WA-H1WA = O1WA-H1WB
 0.84 with sigma of 0.02
 H1WA-H1WB
 1.33 with sigma of 0.02
 O2WA-H2WA = O2WA-H2WB
 0.84 with sigma of 0.02
 H2WA-H2WB
 1.33 with sigma of 0.02
 H1WB-O32A \\sim H1WA-O11_$1
 with sigma of 0.02
3. Uiso/Uaniso restraints and constraints
All non-hydrogen atoms have similar U: within 2A with sigma of 0.01 and sigma
for terminal atoms of 0.02 within 2A
4. Rigid body (RIGU) restrains
 All non-hydrogen atoms
 with sigma for 1-2 distances of 0.001 and sigma for 1-3 distances of 0.001
5. Same fragment restrains
{S1, C11, C12, C13, O11, O12, N11} sigma for 1-2: 0.02, 1-3: 0.04
as in
{S3B, C31B, C32B, C33B, O31B, O32B, N31B}
{S1, C11, C12, C13, O11, O12, N11} sigma for 1-2: 0.02, 1-3: 0.04
as in
{S3A, C31A, C32A, C33A, O31A, O32A, N31A}
{S1, C11, C12, C13, O11, O12, N11} sigma for 1-2: 0.02, 1-3: 0.04
as in
{S2, C21, C22, C23, O21, O22, N21}
6. Others
 Sof(S3B)=Sof(C31B)=Sof(H31F)=Sof(H31G)=Sof(C32B)=Sof(H32B)=Sof(C33B)=
 Sof(O31B)=Sof(O32B)=Sof(N31B)=Sof(H31H)=Sof(H31I)=Sof(H31J)=Sof(O2WA)=
 Sof(H2WA)=Sof(H2WB)=1-FVAR(1)
 Sof(S3A)=Sof(C31A)=Sof(H31A)=Sof(H31B)=Sof(C32A)=Sof(H32A)=Sof(C33A)=
 Sof(O31A)=Sof(O32A)=Sof(N31A)=Sof(H31C)=Sof(H31D)=Sof(H31E)=Sof(O1WA)=
 Sof(H1WA)=Sof(H1WB)=FVAR(1)
7.a Ternary CH refined with riding coordinates:
 C12(H12), C22(H22), C32A(H32A), C32B(H32B)
7.b Secondary CH2 refined with riding coordinates:
 C11(H11A,H11B), C21(H21A,H21B), C31A(H31A,H31B), C31B(H31F,H31G)
7.c Idealised Me refined as rotating group:
 N11(H11C,H11D,H11E), N21(H21C,H21D,H21E), N31A(H31C,H31D,H31E), N31B(H31H,
 H31I,H31J)
;
_olex2_submission_special_instructions 'No special instructions were received'
_oxdiff_exptl_absorpt_empirical_details
;
Empirical correction (ABSPACK) includes:
- Absorption correction using spherical harmonics
- Frame scaling
- Detector area scaling
;
_oxdiff_exptl_absorpt_empirical_full_max 2.130
_oxdiff_exptl_absorpt_empirical_full_min 0.659

loop_
_space_group_symop_operation_xyz
'x, y, z'
'-x+1/2, -y, z+1/2'
'-x, y+1/2, -z+1/2'
'x+1/2, -y+1/2, -z'

loop_
_atom_site_label
_atom_site_type_symbol
_atom_site_fract_x
_atom_site_fract_y
_atom_site_fract_z
_atom_site_U_iso_or_equiv
_atom_site_adp_type
_atom_site_occupancy
_atom_site_site_symmetry_order
_atom_site_calc_flag
_atom_site_refinement_flags_posn
_atom_site_refinement_flags_adp
_atom_site_refinement_flags_occupancy
_atom_site_disorder_assembly
_atom_site_disorder_group
Bi01 Bi 0.24935(8) 0.76254(2) 0.42038(2) 0.01818(14) Uani 1 1 d . . . . .
S1 S -0.1461(5) 0.85071(17) 0.46130(9) 0.0183(4) Uani 1 1 d D U . . .
C11 C 0.016(2) 0.9688(7) 0.4923(3) 0.0223(18) Uani 1 1 d D U . . .
H11A H -0.072114 0.981495 0.523325 0.027 Uiso 1 1 calc R U . . .
H11B H 0.199970 0.947501 0.498936 0.027 Uiso 1 1 calc R U . . .
C12 C 0.0126(17) 1.0786(7) 0.4640(3) 0.0176(14) Uani 1 1 d D U . . .
H12 H 0.127115 1.133762 0.481304 0.021 Uiso 1 1 calc R U . . .
C13 C 0.1234(19) 1.0665(7) 0.4135(3) 0.0202(14) Uani 1 1 d D U . . .
O11 O 0.0015(17) 1.1037(5) 0.3795(3) 0.0329(16) Uani 1 1 d D U . . .
O12 O 0.3438(15) 1.0158(7) 0.4120(4) 0.0375(19) Uani 1 1 d D U . . .
N11 N -0.2533(19) 1.1286(5) 0.4623(2) 0.0165(12) Uani 1 1 d D U . . .
H11C H -0.360753 1.082683 0.444986 0.020 Uiso 1 1 calc R U . . .
H11D H -0.245753 1.198261 0.448309 0.020 Uiso 1 1 calc R U . . .
H11E H -0.316927 1.135580 0.492476 0.020 Uiso 1 1 calc R U . . .
S2 S -0.0400(5) 0.58888(18) 0.40957(9) 0.0218(5) Uani 1 1 d D U . . .
C21 C 0.158(2) 0.5153(7) 0.3640(3) 0.0203(18) Uani 1 1 d D U . . .
H21A H 0.097188 0.538141 0.331835 0.024 Uiso 1 1 calc R U . . .
H21B H 0.343444 0.539114 0.367170 0.024 Uiso 1 1 calc R U . . .
C22 C 0.1418(18) 0.3862(7) 0.3684(3) 0.0169(14) Uani 1 1 d D U . . .
H22 H 0.263800 0.351875 0.344545 0.020 Uiso 1 1 calc R U . . .
C23 C 0.2250(18) 0.3464(6) 0.4182(3) 0.0148(12) Uani 1 1 d D U . . .
O21 O 0.0527(13) 0.3281(6) 0.4485(2) 0.0184(13) Uani 1 1 d D U . . .
O22 O 0.4716(13) 0.3403(6) 0.4260(3) 0.0229(13) Uani 1 1 d D U . . .
N21 N -0.1264(15) 0.3445(6) 0.3582(3) 0.0190(15) Uani 1 1 d D U . . .
H21C H -0.194147 0.383510 0.333062 0.023 Uiso 1 1 calc R U . . .
H21D H -0.229449 0.355150 0.384351 0.023 Uiso 1 1 calc R U . . .
H21E H -0.120164 0.269246 0.351010 0.023 Uiso 1 1 calc R U . . .
S3A S 0.213(4) 0.8257(15) 0.3317(9) 0.018(2) Uani 0.497(10) 1 d D U P A 1
C31A C 0.553(4) 0.8725(16) 0.3234(7) 0.018(3) Uani 0.497(10) 1 d D U P A 1
H31A H 0.632739 0.887266 0.355019 0.022 Uiso 0.497(10) 1 calc R U P A 1
H31B H 0.654039 0.811140 0.307835 0.022 Uiso 0.497(10) 1 calc R U P A 1
C32A C 0.570(4) 0.9793(15) 0.2932(6) 0.019(2) Uani 0.497(10) 1 d D U P A 1
H32A H 0.757548 0.988867 0.283829 0.023 Uiso 0.497(10) 1 calc R U P A 1
C33A C 0.412(3) 0.9698(13) 0.2473(6) 0.019(2) Uani 0.497(10) 1 d D U P A 1
O31A O 0.246(4) 1.0414(9) 0.2375(4) 0.027(3) Uani 0.497(10) 1 d D U P A 1
O32A O 0.458(3) 0.8813(12) 0.2220(5) 0.024(3) Uani 0.497(10) 1 d D U P A 1
N31A N 0.494(3) 1.0817(14) 0.3203(6) 0.016(3) Uani 0.497(10) 1 d D U P A 1
H31C H 0.509784 1.143905 0.301259 0.020 Uiso 0.497(10) 1 calc R U P A 1
H31D H 0.599969 1.089347 0.346173 0.020 Uiso 0.497(10) 1 calc R U P A 1
H31E H 0.324648 1.074910 0.330115 0.020 Uiso 0.497(10) 1 calc R U P A 1
S3B S 0.204(4) 0.8025(15) 0.3334(9) 0.019(2) Uani 0.503(10) 1 d D U P A 2
C31B C 0.552(4) 0.8333(16) 0.3234(7) 0.020(3) Uani 0.503(10) 1 d D U P A 2
H31F H 0.634362 0.857753 0.353746 0.024 Uiso 0.503(10) 1 calc R U P A 2
H31G H 0.642967 0.763927 0.312304 0.024 Uiso 0.503(10) 1 calc R U P A 2
C32B C 0.581(3) 0.9264(15) 0.2863(5) 0.018(2) Uani 0.503(10) 1 d D U P A 2
H32B H 0.771101 0.936605 0.279125 0.022 Uiso 0.503(10) 1 calc R U P A 2
C33B C 0.440(4) 0.8921(15) 0.2404(6) 0.019(3) Uani 0.503(10) 1 d D U P A 2
O31B O 0.278(3) 0.9576(10) 0.2233(5) 0.029(3) Uani 0.503(10) 1 d D U P A 2
O32B O 0.513(3) 0.7991(10) 0.2220(5) 0.027(3) Uani 0.503(10) 1 d D U P A 2
N31B N 0.475(3) 1.0358(13) 0.3040(6) 0.017(3) Uani 0.503(10) 1 d D U P A 2
H31H H 0.418823 1.078318 0.278881 0.020 Uiso 0.503(10) 1 calc R U P A 2
H31I H 0.601994 1.074068 0.320062 0.020 Uiso 0.503(10) 1 calc R U P A 2
H31J H 0.337631 1.022227 0.324031 0.020 Uiso 0.503(10) 1 calc R U P A 2
O1WA O -0.128(3) 0.7197(12) 0.2285(6) 0.027(3) Uani 0.497(10) 1 d D U P A 1
H1WA H -0.17(3) 0.723(16) 0.1994(16) 0.040 Uiso 0.497(10) 1 d D U P A 1
H1WB H 0.029(18) 0.74(2) 0.230(7) 0.040 Uiso 0.497(10) 1 d D U P A 1
O2WA O 0.119(3) 0.6807(11) 0.2214(6) 0.024(3) Uani 0.503(10) 1 d D U P A 2
H2WA H 0.21(3) 0.730(14) 0.235(6) 0.036 Uiso 0.503(10) 1 d D U P A 2
H2WB H 0.01(4) 0.67(2) 0.242(6) 0.036 Uiso 0.503(10) 1 d D U P A 2

loop_
_atom_site_aniso_label
_atom_site_aniso_U_11
_atom_site_aniso_U_22
_atom_site_aniso_U_33
_atom_site_aniso_U_23
_atom_site_aniso_U_13
_atom_site_aniso_U_12
Bi01 0.0165(2) 0.01965(19) 0.01837(19) -0.00252(10) -0.00053(18) 0.0006(2)
S1 0.0187(10) 0.0128(9) 0.0233(10) 0.0007(8) 0.0026(8) -0.0002(8)
C11 0.030(4) 0.015(3) 0.022(4) 0.001(3) -0.008(3) 0.002(3)
C12 0.018(3) 0.011(3) 0.024(3) -0.002(2) -0.004(3) 0.001(2)
C13 0.025(3) 0.007(3) 0.029(3) -0.003(3) 0.007(2) -0.008(2)
O11 0.053(4) 0.018(3) 0.027(3) -0.002(2) 0.006(3) 0.008(3)
O12 0.023(3) 0.032(4) 0.057(5) -0.026(4) 0.000(3) -0.001(2)
N11 0.016(3) 0.013(2) 0.021(3) 0.000(2) -0.002(3) -0.001(3)
S2 0.0219(11) 0.0161(9) 0.0276(12) -0.0030(8) 0.0057(10) -0.0022(9)
C21 0.026(4) 0.012(3) 0.024(4) -0.002(3) 0.007(3) -0.001(2)
C22 0.020(3) 0.012(3) 0.019(3) -0.003(2) 0.003(2) 0.001(2)
C23 0.017(2) 0.007(3) 0.021(3) -0.004(2) 0.0019(19) -0.001(2)
O21 0.017(2) 0.019(3) 0.019(3) -0.003(2) 0.001(2) -0.002(2)
O22 0.016(2) 0.024(3) 0.029(4) -0.002(3) 0.001(2) 0.001(2)
N21 0.021(3) 0.014(3) 0.022(4) -0.001(3) 0.000(3) 0.001(2)
S3A 0.021(4) 0.017(6) 0.016(3) -0.001(4) 0.000(2) -0.005(4)
C31A 0.017(5) 0.017(5) 0.020(4) 0.000(4) 0.005(4) -0.002(5)
C32A 0.021(5) 0.017(5) 0.019(4) 0.000(3) 0.002(3) -0.004(4)
C33A 0.021(5) 0.018(4) 0.019(4) -0.002(3) 0.002(4) -0.005(4)
O31A 0.031(5) 0.025(5) 0.025(5) -0.008(4) -0.007(5) 0.003(5)
O32A 0.030(6) 0.020(4) 0.021(5) -0.003(4) 0.003(5) -0.002(4)
N31A 0.009(7) 0.018(5) 0.022(6) -0.003(4) -0.009(5) 0.000(5)
S3B 0.018(4) 0.018(6) 0.022(3) 0.001(4) -0.001(2) -0.003(4)
C31B 0.022(5) 0.017(5) 0.021(4) 0.003(4) 0.003(4) -0.002(5)
C32B 0.022(5) 0.015(4) 0.017(4) -0.001(3) 0.003(3) -0.003(4)
C33B 0.023(5) 0.016(4) 0.018(4) -0.002(4) 0.002(4) -0.003(4)
O31B 0.033(6) 0.024(5) 0.028(5) -0.002(4) -0.007(5) 0.004(5)
O32B 0.043(8) 0.018(4) 0.018(5) -0.003(4) 0.002(5) 0.003(5)
N31B 0.019(7) 0.014(5) 0.017(6) -0.001(4) 0.004(6) -0.006(5)
O1WA 0.019(6) 0.024(6) 0.038(8) -0.003(6) 0.004(6) -0.005(6)
O2WA 0.022(7) 0.015(6) 0.035(7) -0.006(5) -0.003(6) -0.003(5)

loop_
_atom_type_symbol
_atom_type_description
_atom_type_scat_dispersion_real
_atom_type_scat_dispersion_imag
_atom_type_scat_source
C C 0.0181 0.0091 'International Tables Vol C Tables 4.2.6.8 and 6.1.1.4'
H H 0.0000 0.0000 'International Tables Vol C Tables 4.2.6.8 and 6.1.1.4'
Bi Bi -4.0111 8.9310 'International Tables Vol C Tables 4.2.6.8 and 6.1.1.4'
N N 0.0311 0.0180 'International Tables Vol C Tables 4.2.6.8 and 6.1.1.4'
O O 0.0492 0.0322 'International Tables Vol C Tables 4.2.6.8 and 6.1.1.4'
S S 0.3331 0.5567 'International Tables Vol C Tables 4.2.6.8 and 6.1.1.4'

loop_
_geom_angle_atom_site_label_1
_geom_angle_atom_site_label_2
_geom_angle_atom_site_label_3
_geom_angle
_geom_angle_site_symmetry_1
_geom_angle_site_symmetry_3
_geom_angle_publ_flag
S1 Bi01 S3A 104.9(5) . . ?
S2 Bi01 S1 85.46(7) . . ?
S2 Bi01 S3A 94.3(5) . . ?
S3B Bi01 S1 106.9(5) . . ?
S3B Bi01 S2 89.0(4) . . ?
C11 S1 Bi01 99.5(4) . . ?
S1 C11 H11A 108.9 . . ?
S1 C11 H11B 108.9 . . ?
H11A C11 H11B 107.8 . . ?
C12 C11 S1 113.2(6) . . ?
C12 C11 H11A 108.9 . . ?
C12 C11 H11B 108.9 . . ?
C11 C12 H12 107.1 . . ?
C11 C12 C13 113.5(7) . . ?
C13 C12 H12 107.1 . . ?
N11 C12 C11 111.5(7) . . ?
N11 C12 H12 107.1 . . ?
N11 C12 C13 110.3(7) . . ?
O11 C13 C12 120.0(8) . . ?
O11 C13 O12 126.4(10) . . ?
O12 C13 C12 113.6(9) . . ?
C12 N11 H11C 109.5 . . ?
C12 N11 H11D 109.5 . . ?
C12 N11 H11E 109.5 . . ?
H11C N11 H11D 109.5 . . ?
H11C N11 H11E 109.5 . . ?
H11D N11 H11E 109.5 . . ?
C21 S2 Bi01 98.1(3) . . ?
S2 C21 H21A 109.1 . . ?
S2 C21 H21B 109.1 . . ?
H21A C21 H21B 107.9 . . ?
C22 C21 S2 112.3(6) . . ?
C22 C21 H21A 109.1 . . ?
C22 C21 H21B 109.1 . . ?
C21 C22 H22 108.2 . . ?
C21 C22 C23 111.4(7) . . ?
C23 C22 H22 108.2 . . ?
N21 C22 C21 111.4(7) . . ?
N21 C22 H22 108.2 . . ?
N21 C22 C23 109.3(7) . . ?
O21 C23 C22 118.6(8) . . ?
O21 C23 O22 124.8(8) . . ?
O22 C23 C22 116.5(7) . . ?
C22 N21 H21C 109.5 . . ?
C22 N21 H21D 109.5 . . ?
C22 N21 H21E 109.5 . . ?
H21C N21 H21D 109.5 . . ?
H21C N21 H21E 109.5 . . ?
H21D N21 H21E 109.5 . . ?
C31A S3A Bi01 98.0(11) . . ?
S3A C31A H31A 109.2 . . ?
S3A C31A H31B 109.2 . . ?
H31A C31A H31B 107.9 . . ?
C32A C31A S3A 111.9(12) . . ?
C32A C31A H31A 109.2 . . ?
C32A C31A H31B 109.2 . . ?
C31A C32A H32A 107.1 . . ?
C31A C32A C33A 112.3(14) . . ?
C33A C32A H32A 107.1 . . ?
N31A C32A C31A 112.0(14) . . ?
N31A C32A H32A 107.1 . . ?
N31A C32A C33A 110.8(14) . . ?
O31A C33A C32A 120.3(14) . . ?
O31A C33A O32A 124.3(15) . . ?
O32A C33A C32A 115.3(14) . . ?
C32A N31A H31C 109.5 . . ?
C32A N31A H31D 109.5 . . ?
C32A N31A H31E 109.5 . . ?
H31C N31A H31D 109.5 . . ?
H31C N31A H31E 109.5 . . ?
H31D N31A H31E 109.5 . . ?
C31B S3B Bi01 95.6(11) . . ?
S3B C31B H31F 109.7 . . ?
S3B C31B H31G 109.7 . . ?
H31F C31B H31G 108.2 . . ?
C32B C31B S3B 109.9(12) . . ?
C32B C31B H31F 109.7 . . ?
C32B C31B H31G 109.7 . . ?
C31B C32B H32B 108.6 . . ?
C31B C32B C33B 109.9(14) . . ?
C33B C32B H32B 108.6 . . ?
N31B C32B C31B 111.3(13) . . ?
N31B C32B H32B 108.6 . . ?
N31B C32B C33B 109.9(13) . . ?
O31B C33B C32B 118.6(14) . . ?
O31B C33B O32B 125.7(15) . . ?
O32B C33B C32B 115.6(15) . . ?
C32B N31B H31H 109.5 . . ?
C32B N31B H31I 109.5 . . ?
C32B N31B H31J 109.5 . . ?
H31H N31B H31I 109.5 . . ?
H31H N31B H31J 109.5 . . ?
H31I N31B H31J 109.5 . . ?
H1WA O1WA H1WB 105(5) . . ?
H2WA O2WA H2WB 104(4) . . ?

loop_
_geom_bond_atom_site_label_1
_geom_bond_atom_site_label_2
_geom_bond_distance
_geom_bond_site_symmetry_2
_geom_bond_publ_flag
Bi01 S1 2.544(2) . ?
Bi01 S2 2.542(2) . ?
Bi01 S3A 2.60(2) . ?
Bi01 S3B 2.49(2) . ?
S1 C11 1.837(9) . ?
C11 H11A 0.9900 . ?
C11 H11B 0.9900 . ?
C11 C12 1.518(11) . ?
C12 H12 1.0000 . ?
C12 C13 1.529(12) . ?
C12 N11 1.481(11) . ?
C13 O11 1.221(12) . ?
C13 O12 1.275(11) . ?
N11 H11C 0.9100 . ?
N11 H11D 0.9100 . ?
N11 H11E 0.9100 . ?
S2 C21 1.847(9) . ?
C21 H21A 0.9900 . ?
C21 H21B 0.9900 . ?
C21 C22 1.529(10) . ?
C22 H22 1.0000 . ?
C22 C23 1.531(10) . ?
C22 N21 1.483(11) . ?
C23 O21 1.241(10) . ?
C23 O22 1.281(11) . ?
N21 H21C 0.9100 . ?
N21 H21D 0.9100 . ?
N21 H21E 0.9100 . ?
S3A C31A 1.836(16) . ?
C31A H31A 0.9900 . ?
C31A H31B 0.9900 . ?
C31A C32A 1.519(17) . ?
C32A H32A 1.0000 . ?
C32A C33A 1.523(17) . ?
C32A N31A 1.478(18) . ?
C33A O31A 1.226(17) . ?
C33A O32A 1.282(17) . ?
N31A H31C 0.9100 . ?
N31A H31D 0.9100 . ?
N31A H31E 0.9100 . ?
S3B C31B 1.835(16) . ?
C31B H31F 0.9900 . ?
C31B H31G 0.9900 . ?
C31B C32B 1.517(17) . ?
C32B H32B 1.0000 . ?
C32B C33B 1.529(17) . ?
C32B N31B 1.484(17) . ?
C33B O31B 1.229(17) . ?
C33B O32B 1.267(17) . ?
N31B H31H 0.9100 . ?
N31B H31I 0.9100 . ?
N31B H31J 0.9100 . ?
O1WA H1WA 0.84(3) . ?
O1WA H1WB 0.84(3) . ?
O2WA H2WA 0.84(3) . ?
O2WA H2WB 0.84(3) . ?

loop_
_geom_torsion_atom_site_label_1
_geom_torsion_atom_site_label_2
_geom_torsion_atom_site_label_3
_geom_torsion_atom_site_label_4
_geom_torsion
_geom_torsion_site_symmetry_1
_geom_torsion_site_symmetry_2
_geom_torsion_site_symmetry_3
_geom_torsion_site_symmetry_4
_geom_torsion_publ_flag
Bi01 S1 C11 C12 93.6(7) . . . . ?
Bi01 S2 C21 C22 147.2(7) . . . . ?
Bi01 S3A C31A C32A -141.0(13) . . . . ?
Bi01 S3B C31B C32B -144.7(13) . . . . ?
S1 C11 C12 C13 -53.8(10) . . . . ?
S1 C11 C12 N11 71.5(9) . . . . ?
C11 C12 C13 O11 131.0(9) . . . . ?
C11 C12 C13 O12 -48.9(10) . . . . ?
N11 C12 C13 O11 5.1(11) . . . . ?
N11 C12 C13 O12 -174.8(7) . . . . ?
S2 C21 C22 C23 -56.8(10) . . . . ?
S2 C21 C22 N21 65.5(9) . . . . ?
C21 C22 C23 O21 96.6(9) . . . . ?
C21 C22 C23 O22 -79.8(9) . . . . ?
N21 C22 C23 O21 -27.0(9) . . . . ?
N21 C22 C23 O22 156.6(7) . . . . ?
S3A C31A C32A C33A -49(2) . . . . ?
S3A C31A C32A N31A 76.0(18) . . . . ?
C31A C32A C33A O31A 125.4(19) . . . . ?
C31A C32A C33A O32A -52(2) . . . . ?
N31A C32A C33A O31A -1(2) . . . . ?
N31A C32A C33A O32A -177.8(16) . . . . ?
S3B C31B C32B C33B -56.0(19) . . . . ?
S3B C31B C32B N31B 66.0(18) . . . . ?
C31B C32B C33B O31B 127(2) . . . . ?
C31B C32B C33B O32B -57(2) . . . . ?
N31B C32B C33B O31B 4(3) . . . . ?
N31B C32B C33B O32B -179.5(18) . . . . ?

loop_
_twin_individual_id
_twin_individual_mass_fraction_refined
1 1.0429
2 -0.0429
